data_7243144
loop_
_publ_author_name
'Suzaki, Yuji'
'Fukuchi, Yugo'
'Tadami, Hiroko'
'Koizumi, Take-aki'
'Osakada, Kohtaro'
'Ide, Tomohito'
'Horie, Masaki'
'Hoshino, Norihisa'
'Akutagawa, Tomoyuki'

_publ_section_title
;
 Further investigations of the crystal-to-crystal phase transition of a
 [2]pseudorotaxane composed of ferrocene-terminated dialkylammonium and
 dibenzo[24]crown-8-ether
;
_journal_issue 34
_journal_name_full CrystEngComm
_journal_page_first 5944
_journal_page_last 5952
_journal_paper_doi 10.1039/D1CE00457C
_journal_volume 23
_journal_year 2021
_chemical_formula_moiety 'C43 H54 F6 Fe N O8 P'
_chemical_formula_sum 'C43 H54 F6 Fe N O8 P'
_chemical_formula_weight 913.71
_space_group_IT_number 2
_space_group_name_Hall '-P 1'
_space_group_name_H-M_alt 'P -1'
_symmetry_cell_setting triclinic
_symmetry_Int_Tables_number 2
_symmetry_space_group_name_Hall '-P 1'
_symmetry_space_group_name_H-M 'P -1'
_atom_sites_solution_hydrogens geom
_atom_sites_solution_primary direct
_atom_sites_solution_secondary difmap
_audit_update_record
;
2021-04-03 deposited with the CCDC.	2021-06-21 downloaded from the CCDC.
;
_cell_angle_alpha 86.883(9)
_cell_angle_beta 77.412(7)
_cell_angle_gamma 88.969(10)
_cell_formula_units_Z 2
_cell_length_a 10.1785(5)
_cell_length_b 11.0668(10)
_cell_length_c 19.4314(9)
_cell_measurement_reflns_used 5653
_cell_measurement_temperature 113
_cell_measurement_theta_max 27.48
_cell_measurement_theta_min 3.09
_cell_volume 2133.0(2)
_computing_cell_refinement CrystalClear
_computing_data_collection 'CrystalClear (Rigaku/MSC Inc., 2006)'
_computing_data_reduction CrystalClear
_computing_molecular_graphics 'CrystalStructure 4.0'
_computing_publication_material 'CrystalStructure 4.0 (Rigaku, 2010)'
_computing_structure_refinement 'SHELXL97 (Sheldrick, 2008)'
_computing_structure_solution 'Il Milione (Burla, et al., 2007)'
_diffrn_ambient_temperature 113
_diffrn_detector_area_resol_mean 7.314
_diffrn_measured_fraction_theta_full 0.957
_diffrn_measured_fraction_theta_max 0.957
_diffrn_measurement_device_type 'Rigaku Saturn70'
_diffrn_measurement_method \w
_diffrn_radiation_type 'Mo K\a'
_diffrn_radiation_wavelength 0.71070
_diffrn_reflns_av_R_equivalents 0.0474
_diffrn_reflns_limit_h_max 13
_diffrn_reflns_limit_h_min -13
_diffrn_reflns_limit_k_max 14
_diffrn_reflns_limit_k_min -13
_diffrn_reflns_limit_l_max 23
_diffrn_reflns_limit_l_min -25
_diffrn_reflns_number 17454
_diffrn_reflns_theta_full 27.48
_diffrn_reflns_theta_max 27.48
_diffrn_standards_number 0
_exptl_absorpt_coefficient_mu 0.470
_exptl_absorpt_correction_T_max 0.910
_exptl_absorpt_correction_T_min 0.673
_exptl_absorpt_correction_type multi-scan
_exptl_absorpt_process_details 'REQAB (Rigaku, 1998)'
_exptl_crystal_colour orange
_exptl_crystal_density_diffrn 1.423
_exptl_crystal_density_method 'not measured'
_exptl_crystal_description platelet
_exptl_crystal_F_000 956.00
_exptl_crystal_size_max 0.200
_exptl_crystal_size_mid 0.200
_exptl_crystal_size_min 0.200
_refine_diff_density_max 1.540
_refine_diff_density_min -0.500
_refine_ls_extinction_method none
_refine_ls_goodness_of_fit_ref 0.954
_refine_ls_hydrogen_treatment constr
_refine_ls_number_parameters 541
_refine_ls_number_reflns 9367
_refine_ls_number_restraints 15
_refine_ls_R_factor_gt 0.0628
_refine_ls_shift/su_max 0.001
_refine_ls_structure_factor_coef Fsqd
_refine_ls_weighting_details 'w = 1/[\s^2^(Fo^2^)+(0.1104P)^2^+0.0000P] where P=(Fo^2^+2Fc^2^)/3'
_refine_ls_weighting_scheme calc
_refine_ls_wR_factor_ref 0.1987
_reflns_number_gt 6065
_reflns_number_total 9367
_reflns_threshold_expression F^2^>2.0\s(F^2^)
_cod_data_source_file d1ce00457c2.cif
_cod_data_source_block 130701fkc241a-1
_cod_depositor_comments 'Adding full bibliography for 7243143--7243153.cif.'
_cod_original_cell_volume 2133.0(3)
_cod_database_code 7243144

loop_
_symmetry_equiv_pos_site_id
_symmetry_equiv_pos_as_xyz
1 +X,+Y,+Z
2 -X,-Y,-Z

loop_
_atom_site_label
_atom_site_type_symbol
_atom_site_fract_x
_atom_site_fract_y
_atom_site_fract_z
_atom_site_U_iso_or_equiv
_atom_site_adp_type
_atom_site_occupancy
_atom_site_symmetry_multiplicity
_atom_site_calc_flag
_atom_site_refinement_flags
_atom_site_disorder_assembly
_atom_site_disorder_group
Fe1 Fe 0.31541(5) 0.86944(4) 0.93154(2) 0.02714(17) Uani 1.0 2 d . . .
P1 P -0.05731(8) 1.23792(7) 0.74502(4) 0.0193(2) Uani 1.0 2 d . . .
F1 F -0.2034(2) 1.18651(18) 0.78296(11) 0.0377(6) Uani 1.0 2 d . . .
F2 F -0.0541(3) 1.1507(2) 0.67969(12) 0.0479(7) Uani 1.0 2 d . . .
F3 F -0.1259(3) 1.3437(2) 0.70469(13) 0.0472(6) Uani 1.0 2 d . . .
F4 F 0.0906(3) 1.28825(19) 0.70535(12) 0.0407(6) Uani 1.0 2 d . . .
F5 F -0.0589(3) 1.32374(19) 0.80873(11) 0.0406(6) Uani 1.0 2 d . . .
F6 F 0.0131(3) 1.1317(2) 0.78400(13) 0.0464(6) Uani 1.0 2 d . . .
O1 O 0.1904(3) 0.8821(2) 0.63205(12) 0.0284(6) Uani 1.0 2 d . . .
O2 O 0.4180(3) 1.0264(2) 0.64235(12) 0.0272(6) Uani 1.0 2 d . . .
O3 O 0.6452(3) 0.92882(19) 0.67552(12) 0.0265(6) Uani 1.0 2 d . . .
O4 O 0.7686(3) 0.7948(2) 0.78050(12) 0.0275(6) Uani 1.0 2 d . . .
O5 O 0.6848(3) 0.5975(3) 0.85129(14) 0.0374(7) Uani 1.0 2 d . . .
O6 O 0.4551(3) 0.4508(3) 0.84823(16) 0.0463(8) Uani 1.0 2 d . . .
O7 O 0.2240(3) 0.5469(2) 0.80783(14) 0.0351(6) Uani 1.0 2 d . . .
O8 O 0.1041(3) 0.6860(2) 0.70369(12) 0.0259(6) Uani 1.0 2 d . . .
N1 N 0.4072(3) 0.7690(3) 0.71159(14) 0.0236(6) Uani 1.0 2 d . . .
C1 C 0.3259(4) 0.6130(4) 0.40413(19) 0.0364(9) Uani 1.0 2 d . . .
C2 C 0.3674(4) 0.6275(3) 0.47359(18) 0.0274(8) Uani 1.0 2 d . . .
C3 C 0.3285(4) 0.5437(3) 0.52941(18) 0.0283(8) Uani 1.0 2 d . . .
C4 C 0.3652(4) 0.5564(3) 0.59306(18) 0.0270(8) Uani 1.0 2 d . . .
C5 C 0.4431(4) 0.6542(3) 0.60205(17) 0.0255(8) Uani 1.0 2 d . . .
C6 C 0.4819(4) 0.7388(3) 0.54609(18) 0.0285(8) Uani 1.0 2 d . . .
C7 C 0.4439(4) 0.7257(3) 0.48264(17) 0.0279(8) Uani 1.0 2 d . . .
C8 C 0.4826(4) 0.6676(3) 0.67133(18) 0.0274(8) Uani 1.0 2 d . . .
C9 C 0.4304(4) 0.7636(3) 0.78576(16) 0.0231(7) Uani 1.0 2 d . . .
C10 C 0.3764(4) 0.8730(3) 0.82483(16) 0.0230(7) Uani 1.0 2 d . . .
C11 C 0.2391(4) 0.9102(3) 0.84401(17) 0.0256(7) Uani 1.0 2 d . . .
C12 C 0.2308(4) 1.0139(4) 0.88491(18) 0.0313(8) Uani 1.0 2 d . . .
C13 C 0.3636(4) 1.0420(4) 0.89098(19) 0.0325(9) Uani 1.0 2 d . . .
C14 C 0.4542(4) 0.9558(3) 0.85348(17) 0.0274(8) Uani 1.0 2 d . . .
C15 C 0.3561(5) 0.6974(4) 0.96401(19) 0.0390(10) Uani 1.0 2 d . . .
C16 C 0.2172(5) 0.7217(4) 0.98489(19) 0.0393(10) Uani 1.0 2 d . . .
C17 C 0.1992(4) 0.8215(4) 1.02925(18) 0.0385(10) Uani 1.0 2 d . . .
C18 C 0.3281(4) 0.8591(4) 1.03522(19) 0.0386(10) Uani 1.0 2 d . . .
C19 C 0.4256(5) 0.7811(4) 0.99526(19) 0.0406(10) Uani 1.0 2 d . . .
C20 C 0.0710(4) 0.7011(3) 0.63890(18) 0.0260(8) Uani 1.0 2 d . . .
C21 C -0.0052(4) 0.6202(4) 0.6117(2) 0.0328(9) Uani 1.0 2 d . . .
C22 C -0.0323(4) 0.6463(4) 0.5452(2) 0.0385(10) Uani 1.0 2 d . . .
C23 C 0.0150(4) 0.7514(4) 0.5060(2) 0.0385(10) Uani 1.0 2 d . . .
C24 C 0.0896(4) 0.8319(4) 0.53350(19) 0.0330(9) Uani 1.0 2 d . . .
C25 C 0.1177(4) 0.8074(4) 0.59945(18) 0.0280(8) Uani 1.0 2 d . . .
C26 C 0.2201(4) 1.0014(3) 0.5990(2) 0.0329(9) Uani 1.0 2 d . . .
C27 C 0.2838(4) 1.0707(3) 0.6468(2) 0.0325(9) Uani 1.0 2 d . . .
C28 C 0.4866(4) 1.0909(3) 0.68559(17) 0.0257(8) Uani 1.0 2 d . . .
C29 C 0.6319(4) 1.0579(3) 0.66717(19) 0.0294(8) Uani 1.0 2 d . . .
C30 C 0.7835(4) 0.8925(4) 0.66714(18) 0.0290(8) Uani 1.0 2 d . . .
C31 C 0.8298(4) 0.8960(3) 0.73549(17) 0.0247(7) Uani 1.0 2 d . . .
C32 C 0.7954(4) 0.7832(3) 0.84642(18) 0.0276(8) Uani 1.0 2 d . . .
C33 C 0.8629(4) 0.8671(3) 0.87568(18) 0.0293(8) Uani 1.0 2 d . . .
C34 C 0.8866(4) 0.8444(4) 0.9430(2) 0.0378(9) Uani 1.0 2 d . . .
C35 C 0.8437(4) 0.7388(4) 0.9812(2) 0.0396(10) Uani 1.0 2 d . . .
C36 C 0.7764(4) 0.6541(4) 0.9527(2) 0.0385(10) Uani 1.0 2 d . . .
C37 C 0.7508(4) 0.6748(4) 0.88538(19) 0.0311(8) Uani 1.0 2 d . . .
C38 C 0.6575(4) 0.4783(4) 0.8836(3) 0.0399(10) Uani 1.0 2 d . . .
C39 C 0.5933(4) 0.4094(4) 0.8371(3) 0.0482(12) Uani 1.0 2 d . . .
C40 C 0.3811(5) 0.3846(4) 0.8129(3) 0.0476(12) Uani 1.0 2 d . . .
C41 C 0.2385(4) 0.4231(4) 0.8260(3) 0.0406(10) Uani 1.0 2 d . . .
C42 C 0.0862(4) 0.5849(4) 0.81691(19) 0.0319(8) Uani 1.0 2 d . . .
C43 C 0.0407(4) 0.5859(3) 0.74839(18) 0.0286(8) Uani 1.0 2 d . . .
H1A H 0.3167 0.7624 0.7130 0.0284 Uiso 1.0 2 calc R . .
H1B H 0.4363 0.8421 0.6892 0.0284 Uiso 1.0 2 calc R . .
H1C H 0.4065 0.6079 0.3661 0.0437 Uiso 1.0 2 calc R . .
H1D H 0.2712 0.6828 0.3941 0.0437 Uiso 1.0 2 calc R . .
H1E H 0.2732 0.5389 0.4073 0.0437 Uiso 1.0 2 calc R . .
H3 H 0.2757 0.4763 0.5240 0.0339 Uiso 1.0 2 calc R . .
H4 H 0.3371 0.4981 0.6309 0.0324 Uiso 1.0 2 calc R . .
H6 H 0.5347 0.8062 0.5514 0.0341 Uiso 1.0 2 calc R . .
H7 H 0.4706 0.7845 0.4449 0.0335 Uiso 1.0 2 calc R . .
H8A H 0.4644 0.5909 0.7003 0.0328 Uiso 1.0 2 calc R . .
H8B H 0.5804 0.6833 0.6625 0.0328 Uiso 1.0 2 calc R . .
H9A H 0.3865 0.6905 0.8118 0.0277 Uiso 1.0 2 calc R . .
H9B H 0.5283 0.7564 0.7838 0.0277 Uiso 1.0 2 calc R . .
H11 H 0.1612 0.8692 0.8316 0.0307 Uiso 1.0 2 calc R . .
H12 H 0.1466 1.0582 0.9063 0.0375 Uiso 1.0 2 calc R . .
H13 H 0.3890 1.1098 0.9174 0.0390 Uiso 1.0 2 calc R . .
H14 H 0.5540 0.9532 0.8486 0.0328 Uiso 1.0 2 calc R . .
H15 H 0.3982 0.6320 0.9328 0.0468 Uiso 1.0 2 calc R . .
H16 H 0.1438 0.6767 0.9707 0.0472 Uiso 1.0 2 calc R . .
H17 H 0.1112 0.8591 1.0516 0.0462 Uiso 1.0 2 calc R . .
H18 H 0.3476 0.9278 1.0628 0.0463 Uiso 1.0 2 calc R . .
H19 H 0.5254 0.7855 0.9899 0.0487 Uiso 1.0 2 calc R . .
H21 H -0.0382 0.5481 0.6381 0.0394 Uiso 1.0 2 calc R . .
H22 H -0.0840 0.5913 0.5263 0.0463 Uiso 1.0 2 calc R . .
H23 H -0.0038 0.7678 0.4606 0.0462 Uiso 1.0 2 calc R . .
H24 H 0.1216 0.9042 0.5071 0.0396 Uiso 1.0 2 calc R . .
H26A H 0.1364 1.0423 0.5920 0.0395 Uiso 1.0 2 calc R . .
H26B H 0.2823 0.9957 0.5524 0.0395 Uiso 1.0 2 calc R . .
H27A H 0.2854 1.1580 0.6324 0.0390 Uiso 1.0 2 calc R . .
H27B H 0.2313 1.0602 0.6959 0.0390 Uiso 1.0 2 calc R . .
H28A H 0.4489 1.0694 0.7361 0.0308 Uiso 1.0 2 calc R . .
H28B H 0.4751 1.1792 0.6773 0.0308 Uiso 1.0 2 calc R . .
H29A H 0.6712 1.0855 0.6178 0.0353 Uiso 1.0 2 calc R . .
H29B H 0.6807 1.0978 0.6984 0.0353 Uiso 1.0 2 calc R . .
H30A H 0.8403 0.9470 0.6310 0.0348 Uiso 1.0 2 calc R . .
H30B H 0.7946 0.8093 0.6503 0.0348 Uiso 1.0 2 calc R . .
H31A H 0.9291 0.8894 0.7267 0.0296 Uiso 1.0 2 calc R . .
H31B H 0.8018 0.9730 0.7582 0.0296 Uiso 1.0 2 calc R . .
H33 H 0.8932 0.9404 0.8498 0.0351 Uiso 1.0 2 calc R . .
H34 H 0.9331 0.9024 0.9628 0.0453 Uiso 1.0 2 calc R . .
H35 H 0.8604 0.7242 1.0272 0.0476 Uiso 1.0 2 calc R . .
H36 H 0.7473 0.5810 0.9791 0.0462 Uiso 1.0 2 calc R . .
H38A H 0.5968 0.4829 0.9307 0.0478 Uiso 1.0 2 calc R . .
H38B H 0.7423 0.4380 0.8895 0.0478 Uiso 1.0 2 calc R . .
H39A H 0.6397 0.4246 0.7871 0.0578 Uiso 1.0 2 calc R . .
H39B H 0.5970 0.3216 0.8493 0.0578 Uiso 1.0 2 calc R . .
H40A H 0.3862 0.2980 0.8279 0.0571 Uiso 1.0 2 calc R . .
H40B H 0.4206 0.3933 0.7617 0.0571 Uiso 1.0 2 calc R . .
H41A H 0.1903 0.3745 0.7982 0.0487 Uiso 1.0 2 calc R . .
H41B H 0.1966 0.4072 0.8766 0.0487 Uiso 1.0 2 calc R . .
H42A H 0.0760 0.6671 0.8352 0.0382 Uiso 1.0 2 calc R . .
H42B H 0.0288 0.5293 0.8521 0.0382 Uiso 1.0 2 calc R . .
H43A H 0.0663 0.5089 0.7252 0.0344 Uiso 1.0 2 calc R . .
H43B H -0.0584 0.5948 0.7572 0.0344 Uiso 1.0 2 calc R . .

loop_
_atom_site_aniso_label
_atom_site_aniso_U_11
_atom_site_aniso_U_22
_atom_site_aniso_U_33
_atom_site_aniso_U_12
_atom_site_aniso_U_13
_atom_site_aniso_U_23
Fe1 0.0291(3) 0.0320(3) 0.0202(3) 0.0079(3) -0.0055(2) -0.0028(2)
P1 0.0210(5) 0.0146(4) 0.0231(5) -0.0008(3) -0.0059(4) -0.0021(3)
F1 0.0361(13) 0.0322(12) 0.0438(13) -0.0032(10) -0.0054(10) -0.0063(10)
F2 0.0628(17) 0.0404(14) 0.0368(13) -0.0134(12) 0.0007(12) -0.0128(11)
F3 0.0469(15) 0.0457(14) 0.0529(15) -0.0002(12) -0.0217(12) 0.0088(12)
F4 0.0350(13) 0.0350(12) 0.0475(14) -0.0011(10) 0.0015(11) -0.0052(10)
F5 0.0404(14) 0.0392(13) 0.0432(13) -0.0048(11) -0.0084(11) -0.0128(11)
F6 0.0395(14) 0.0415(13) 0.0555(15) 0.0084(11) -0.0074(12) 0.0059(11)
O1 0.0282(13) 0.0262(13) 0.0316(13) -0.0015(11) -0.0091(11) 0.0042(11)
O2 0.0207(12) 0.0274(13) 0.0339(14) 0.0043(10) -0.0066(11) -0.0042(10)
O3 0.0249(13) 0.0206(12) 0.0346(13) 0.0009(10) -0.0082(11) 0.0020(10)
O4 0.0288(13) 0.0243(12) 0.0304(13) -0.0004(10) -0.0100(11) 0.0053(10)
O5 0.0317(15) 0.0313(14) 0.0482(16) -0.0021(12) -0.0104(13) 0.0161(12)
O6 0.0357(16) 0.0388(16) 0.067(2) 0.0060(13) -0.0172(15) -0.0037(15)
O7 0.0275(14) 0.0269(13) 0.0521(17) 0.0007(11) -0.0137(13) 0.0073(12)
O8 0.0262(13) 0.0227(12) 0.0297(13) -0.0001(10) -0.0085(10) -0.0006(10)
N1 0.0257(15) 0.0221(14) 0.0240(14) 0.0034(12) -0.0074(12) -0.0031(11)
C1 0.040(3) 0.042(3) 0.031(2) 0.0097(18) -0.0135(17) -0.0089(17)
C2 0.0263(18) 0.0302(19) 0.0273(18) 0.0078(15) -0.0082(15) -0.0076(15)
C3 0.0263(18) 0.0297(19) 0.0301(19) 0.0021(15) -0.0075(15) -0.0095(15)
C4 0.0278(18) 0.0266(18) 0.0256(17) 0.0015(15) -0.0033(14) -0.0026(14)
C5 0.0217(17) 0.0317(19) 0.0229(17) 0.0077(14) -0.0051(14) -0.0021(14)
C6 0.0303(19) 0.0265(18) 0.0284(18) 0.0016(15) -0.0060(15) -0.0017(14)
C7 0.033(2) 0.0298(19) 0.0216(17) 0.0016(15) -0.0080(15) -0.0018(14)
C8 0.0282(19) 0.0250(18) 0.0285(18) 0.0067(14) -0.0055(15) -0.0032(14)
C9 0.0258(18) 0.0251(17) 0.0186(15) -0.0021(14) -0.0056(13) 0.0013(13)
C10 0.0266(18) 0.0264(17) 0.0164(15) 0.0018(14) -0.0057(13) -0.0003(13)
C11 0.0261(18) 0.0288(18) 0.0222(17) 0.0029(14) -0.0065(14) -0.0009(14)
C12 0.035(2) 0.035(2) 0.0228(17) 0.0095(16) -0.0044(15) -0.0024(15)
C13 0.037(3) 0.033(2) 0.0296(19) 0.0051(16) -0.0116(16) -0.0094(15)
C14 0.0293(19) 0.0273(18) 0.0265(18) -0.0007(15) -0.0070(15) -0.0063(14)
C15 0.054(3) 0.037(2) 0.0237(18) 0.0175(19) -0.0062(18) 0.0047(16)
C16 0.050(3) 0.040(3) 0.0260(19) 0.0057(19) -0.0055(18) 0.0058(16)
C17 0.040(3) 0.051(3) 0.0209(18) 0.0122(19) 0.0001(16) 0.0035(17)
C18 0.042(3) 0.053(3) 0.0200(18) 0.0125(19) -0.0057(16) -0.0039(17)
C19 0.044(3) 0.051(3) 0.0269(19) 0.018(2) -0.0123(18) 0.0009(17)
C20 0.0197(17) 0.0294(19) 0.0297(18) 0.0063(14) -0.0065(14) -0.0047(15)
C21 0.0278(19) 0.033(2) 0.039(2) 0.0027(16) -0.0090(16) -0.0052(16)
C22 0.033(3) 0.044(3) 0.043(3) 0.0070(18) -0.0147(18) -0.0145(19)
C23 0.029(2) 0.059(3) 0.031(2) 0.0070(19) -0.0127(17) -0.0077(19)
C24 0.0236(18) 0.045(3) 0.0289(19) 0.0040(16) -0.0050(15) 0.0036(16)
C25 0.0177(16) 0.036(2) 0.0299(19) 0.0062(15) -0.0056(14) -0.0015(15)
C26 0.0244(19) 0.033(2) 0.042(3) 0.0050(15) -0.0105(16) 0.0059(17)
C27 0.0243(18) 0.0233(18) 0.048(3) 0.0040(14) -0.0039(17) 0.0011(16)
C28 0.0316(19) 0.0201(17) 0.0256(17) 0.0016(14) -0.0071(15) -0.0007(13)
C29 0.034(2) 0.0227(18) 0.035(2) -0.0022(15) -0.0161(16) 0.0045(15)
C30 0.0264(19) 0.0326(19) 0.0274(18) 0.0062(15) -0.0047(15) -0.0020(15)
C31 0.0244(17) 0.0223(17) 0.0266(17) -0.0002(14) -0.0050(14) 0.0029(14)
C32 0.0212(17) 0.0322(19) 0.0282(18) 0.0078(15) -0.0047(14) 0.0028(15)
C33 0.0291(19) 0.0279(19) 0.0286(19) 0.0076(15) -0.0022(15) -0.0005(15)
C34 0.039(3) 0.043(3) 0.031(2) 0.0092(18) -0.0055(17) -0.0024(17)
C35 0.038(3) 0.050(3) 0.030(2) 0.0070(19) -0.0057(17) 0.0023(18)
C36 0.031(2) 0.042(3) 0.036(2) 0.0083(17) 0.0028(17) 0.0201(18)
C37 0.0219(18) 0.033(2) 0.035(2) 0.0040(15) -0.0018(15) 0.0072(16)
C38 0.026(2) 0.028(2) 0.061(3) 0.0028(16) -0.0037(18) 0.0175(18)
C39 0.028(2) 0.025(2) 0.089(4) 0.0050(16) -0.009(3) 0.010(2)
C40 0.050(3) 0.027(2) 0.076(4) 0.0060(19) -0.035(3) -0.006(2)
C41 0.035(3) 0.033(2) 0.057(3) -0.0039(17) -0.022(2) 0.0133(19)
C42 0.030(2) 0.0305(19) 0.034(2) 0.0022(16) -0.0051(16) 0.0020(16)
C43 0.0259(18) 0.0238(18) 0.035(2) 0.0006(14) -0.0046(15) -0.0012(15)

loop_
_atom_type_symbol
_atom_type_description
_atom_type_scat_dispersion_real
_atom_type_scat_dispersion_imag
_atom_type_scat_source
C C 0.0033 0.0016
;
International Tables for Crystallography
(1992, Vol. C, Tables 4.2.6.8 and 6.1.1.4)
;
H H 0.0000 0.0000
;
International Tables for Crystallography
(1992, Vol. C, Table 6.1.1.4)
;
F F 0.0171 0.0103
;
International Tables for Crystallography
(1992, Vol. C, Tables 4.2.6.8 and 6.1.1.4)
;
Fe Fe 0.3463 0.8444
;
International Tables for Crystallography
(1992, Vol. C, Tables 4.2.6.8 and 6.1.1.4)
;
N N 0.0061 0.0033
;
International Tables for Crystallography
(1992, Vol. C, Tables 4.2.6.8 and 6.1.1.4)
;
O O 0.0106 0.0060
;
International Tables for Crystallography
(1992, Vol. C, Tables 4.2.6.8 and 6.1.1.4)
;
P P 0.1023 0.0942
;
International Tables for Crystallography
(1992, Vol. C, Tables 4.2.6.8 and 6.1.1.4)
;

loop_
_geom_angle_atom_site_label_1
_geom_angle_atom_site_label_2
_geom_angle_atom_site_label_3
_geom_angle
_geom_angle_publ_flag
_geom_angle_site_symmetry_1
_geom_angle_site_symmetry_2
_geom_angle_site_symmetry_3
C10 Fe1 C11 40.96(14) yes . . .
C10 Fe1 C12 68.88(13) yes . . .
C10 Fe1 C13 69.04(14) yes . . .
C10 Fe1 C14 41.19(14) yes . . .
C10 Fe1 C15 104.46(14) yes . . .
C10 Fe1 C16 120.04(15) yes . . .
C10 Fe1 C17 157.23(16) yes . . .
C10 Fe1 C18 158.99(16) yes . . .
C10 Fe1 C19 121.14(14) yes . . .
C11 Fe1 C12 40.53(14) yes . . .
C11 Fe1 C13 68.26(15) yes . . .
C11 Fe1 C14 68.65(15) yes . . .
C11 Fe1 C15 123.40(16) yes . . .
C11 Fe1 C16 108.69(16) yes . . .
C11 Fe1 C17 123.84(16) yes . . .
C11 Fe1 C18 159.17(15) yes . . .
C11 Fe1 C19 158.90(15) yes . . .
C12 Fe1 C13 40.48(16) yes . . .
C12 Fe1 C14 68.56(14) yes . . .
C12 Fe1 C15 161.47(17) yes . . .
C12 Fe1 C16 126.80(17) yes . . .
C12 Fe1 C17 110.83(15) yes . . .
C12 Fe1 C18 123.67(16) yes . . .
C12 Fe1 C19 157.70(17) yes . . .
C13 Fe1 C14 40.88(14) yes . . .
C13 Fe1 C15 155.04(17) yes . . .
C13 Fe1 C16 163.53(16) yes . . .
C13 Fe1 C17 126.52(15) yes . . .
C13 Fe1 C18 108.52(17) yes . . .
C13 Fe1 C19 120.86(17) yes . . .
C14 Fe1 C15 118.52(15) yes . . .
C14 Fe1 C16 154.67(14) yes . . .
C14 Fe1 C17 161.40(16) yes . . .
C14 Fe1 C18 123.32(16) yes . . .
C14 Fe1 C19 104.96(16) yes . . .
C15 Fe1 C16 40.41(17) yes . . .
C15 Fe1 C17 68.29(15) yes . . .
C15 Fe1 C18 68.52(16) yes . . .
C15 Fe1 C19 40.55(18) yes . . .
C16 Fe1 C17 40.65(16) yes . . .
C16 Fe1 C18 68.21(17) yes . . .
C16 Fe1 C19 68.02(18) yes . . .
C17 Fe1 C18 40.39(17) yes . . .
C17 Fe1 C19 68.20(16) yes . . .
C18 Fe1 C19 40.88(16) yes . . .
F1 P1 F2 89.83(13) yes . . .
F1 P1 F3 90.38(12) yes . . .
F1 P1 F4 178.88(13) yes . . .
F1 P1 F5 90.73(12) yes . . .
F1 P1 F6 90.31(12) yes . . .
F2 P1 F3 89.93(14) yes . . .
F2 P1 F4 89.05(13) yes . . .
F2 P1 F5 179.43(13) yes . . .
F2 P1 F6 89.29(13) yes . . .
F3 P1 F4 89.63(12) yes . . .
F3 P1 F5 90.16(13) yes . . .
F3 P1 F6 178.96(13) yes . . .
F4 P1 F5 90.39(12) yes . . .
F4 P1 F6 89.67(12) yes . . .
F5 P1 F6 90.62(13) yes . . .
C25 O1 C26 116.3(3) yes . . .
C27 O2 C28 111.7(3) yes . . .
C29 O3 C30 111.5(3) yes . . .
C31 O4 C32 116.6(3) yes . . .
C37 O5 C38 116.6(3) yes . . .
C39 O6 C40 111.8(4) yes . . .
C41 O7 C42 113.1(3) yes . . .
C20 O8 C43 115.8(3) yes . . .
C8 N1 C9 109.8(3) yes . . .
C1 C2 C3 120.5(4) yes . . .
C1 C2 C7 120.8(3) yes . . .
C3 C2 C7 118.7(4) yes . . .
C2 C3 C4 121.0(4) yes . . .
C3 C4 C5 120.4(3) yes . . .
C4 C5 C6 118.7(4) yes . . .
C4 C5 C8 120.2(3) yes . . .
C6 C5 C8 121.1(4) yes . . .
C5 C6 C7 120.5(4) yes . . .
C2 C7 C6 120.7(3) yes . . .
N1 C8 C5 112.1(3) yes . . .
N1 C9 C10 112.3(3) yes . . .
Fe1 C10 C9 122.7(3) yes . . .
Fe1 C10 C11 70.10(18) yes . . .
Fe1 C10 C14 69.84(18) yes . . .
C9 C10 C11 126.9(4) yes . . .
C9 C10 C14 125.5(3) yes . . .
C11 C10 C14 107.5(3) yes . . .
Fe1 C11 C10 68.9(2) yes . . .
Fe1 C11 C12 70.4(3) yes . . .
C10 C11 C12 108.7(4) yes . . .
Fe1 C12 C11 69.1(2) yes . . .
Fe1 C12 C13 69.4(3) yes . . .
C11 C12 C13 107.7(3) yes . . .
Fe1 C13 C12 70.2(2) yes . . .
Fe1 C13 C14 69.16(19) yes . . .
C12 C13 C14 108.2(4) yes . . .
Fe1 C14 C10 68.97(18) yes . . .
Fe1 C14 C13 69.97(19) yes . . .
C10 C14 C13 107.9(4) yes . . .
Fe1 C15 C16 70.0(3) yes . . .
Fe1 C15 C19 70.0(3) yes . . .
C16 C15 C19 108.1(4) yes . . .
Fe1 C16 C15 69.6(3) yes . . .
Fe1 C16 C17 70.1(3) yes . . .
C15 C16 C17 108.4(4) yes . . .
Fe1 C17 C16 69.2(2) yes . . .
Fe1 C17 C18 69.4(2) yes . . .
C16 C17 C18 107.7(4) yes . . .
Fe1 C18 C17 70.2(3) yes . . .
Fe1 C18 C19 69.6(3) yes . . .
C17 C18 C19 107.9(4) yes . . .
Fe1 C19 C15 69.4(3) yes . . .
Fe1 C19 C18 69.5(3) yes . . .
C15 C19 C18 107.9(4) yes . . .
O8 C20 C21 124.7(3) yes . . .
O8 C20 C25 115.7(4) yes . . .
C21 C20 C25 119.6(4) yes . . .
C20 C21 C22 119.1(4) yes . . .
C21 C22 C23 121.1(4) yes . . .
C22 C23 C24 119.6(4) yes . . .
C23 C24 C25 120.2(4) yes . . .
O1 C25 C20 114.7(3) yes . . .
O1 C25 C24 124.9(3) yes . . .
C20 C25 C24 120.4(4) yes . . .
O1 C26 C27 107.3(3) yes . . .
O2 C27 C26 108.6(3) yes . . .
O2 C28 C29 108.4(3) yes . . .
O3 C29 C28 108.9(3) yes . . .
O3 C30 C31 111.5(3) yes . . .
O4 C31 C30 107.3(3) yes . . .
O4 C32 C33 125.2(3) yes . . .
O4 C32 C37 115.3(4) yes . . .
C33 C32 C37 119.5(4) yes . . .
C32 C33 C34 120.0(4) yes . . .
C33 C34 C35 120.8(4) yes . . .
C34 C35 C36 119.9(4) yes . . .
C35 C36 C37 120.6(4) yes . . .
O5 C37 C32 114.8(4) yes . . .
O5 C37 C36 126.0(4) yes . . .
C32 C37 C36 119.2(4) yes . . .
O5 C38 C39 107.7(4) yes . . .
O6 C39 C38 106.4(4) yes . . .
O6 C40 C41 112.4(4) yes . . .
O7 C41 C40 112.1(3) yes . . .
O7 C42 C43 111.1(3) yes . . .
O8 C43 C42 108.3(3) yes . . .
C8 N1 H1A 109.697 no . . .
C8 N1 H1B 109.691 no . . .
C9 N1 H1A 109.695 no . . .
C9 N1 H1B 109.696 no . . .
H1A N1 H1B 108.198 no . . .
C2 C1 H1C 109.472 no . . .
C2 C1 H1D 109.477 no . . .
C2 C1 H1E 109.472 no . . .
H1C C1 H1D 109.463 no . . .
H1C C1 H1E 109.478 no . . .
H1D C1 H1E 109.467 no . . .
C2 C3 H3 119.521 no . . .
C4 C3 H3 119.522 no . . .
C3 C4 H4 119.778 no . . .
C5 C4 H4 119.782 no . . .
C5 C6 H6 119.782 no . . .
C7 C6 H6 119.758 no . . .
C2 C7 H7 119.635 no . . .
C6 C7 H7 119.630 no . . .
N1 C8 H8A 109.191 no . . .
N1 C8 H8B 109.187 no . . .
C5 C8 H8A 109.192 no . . .
C5 C8 H8B 109.196 no . . .
H8A C8 H8B 107.893 no . . .
N1 C9 H9A 109.130 no . . .
N1 C9 H9B 109.136 no . . .
C10 C9 H9A 109.140 no . . .
C10 C9 H9B 109.145 no . . .
H9A C9 H9B 107.872 no . . .
Fe1 C11 H11 125.648 no . . .
C10 C11 H11 125.648 no . . .
C12 C11 H11 125.652 no . . .
Fe1 C12 H12 126.137 no . . .
C11 C12 H12 126.128 no . . .
C13 C12 H12 126.140 no . . .
Fe1 C13 H13 125.882 no . . .
C12 C13 H13 125.875 no . . .
C14 C13 H13 125.882 no . . .
Fe1 C14 H14 126.068 no . . .
C10 C14 H14 126.072 no . . .
C13 C14 H14 126.057 no . . .
Fe1 C15 H15 125.931 no . . .
C16 C15 H15 125.937 no . . .
C19 C15 H15 125.925 no . . .
Fe1 C16 H16 125.800 no . . .
C15 C16 H16 125.796 no . . .
C17 C16 H16 125.796 no . . .
Fe1 C17 H17 126.156 no . . .
C16 C17 H17 126.161 no . . .
C18 C17 H17 126.145 no . . .
Fe1 C18 H18 126.055 no . . .
C17 C18 H18 126.053 no . . .
C19 C18 H18 126.047 no . . .
Fe1 C19 H19 126.071 no . . .
C15 C19 H19 126.062 no . . .
C18 C19 H19 126.075 no . . .
C20 C21 H21 120.438 no . . .
C22 C21 H21 120.447 no . . .
C21 C22 H22 119.446 no . . .
C23 C22 H22 119.426 no . . .
C22 C23 H23 120.222 no . . .
C24 C23 H23 120.221 no . . .
C23 C24 H24 119.906 no . . .
C25 C24 H24 119.918 no . . .
O1 C26 H26A 110.252 no . . .
O1 C26 H26B 110.257 no . . .
C27 C26 H26A 110.250 no . . .
C27 C26 H26B 110.247 no . . .
H26A C26 H26B 108.525 no . . .
O2 C27 H27A 109.976 no . . .
O2 C27 H27B 109.982 no . . .
C26 C27 H27A 109.984 no . . .
C26 C27 H27B 109.979 no . . .
H27A C27 H27B 108.355 no . . .
O2 C28 H28A 110.019 no . . .
O2 C28 H28B 110.019 no . . .
C29 C28 H28A 110.018 no . . .
C29 C28 H28B 110.020 no . . .
H28A C28 H28B 108.379 no . . .
O3 C29 H29A 109.898 no . . .
O3 C29 H29B 109.900 no . . .
C28 C29 H29A 109.902 no . . .
C28 C29 H29B 109.910 no . . .
H29A C29 H29B 108.307 no . . .
O3 C30 H30A 109.334 no . . .
O3 C30 H30B 109.333 no . . .
C31 C30 H30A 109.328 no . . .
C31 C30 H30B 109.325 no . . .
H30A C30 H30B 107.976 no . . .
O4 C31 H31A 110.265 no . . .
O4 C31 H31B 110.264 no . . .
C30 C31 H31A 110.263 no . . .
C30 C31 H31B 110.269 no . . .
H31A C31 H31B 108.521 no . . .
C32 C33 H33 119.989 no . . .
C34 C33 H33 119.998 no . . .
C33 C34 H34 119.593 no . . .
C35 C34 H34 119.610 no . . .
C34 C35 H35 120.062 no . . .
C36 C35 H35 120.058 no . . .
C35 C36 H36 119.722 no . . .
C37 C36 H36 119.726 no . . .
O5 C38 H38A 110.174 no . . .
O5 C38 H38B 110.171 no . . .
C39 C38 H38A 110.168 no . . .
C39 C38 H38B 110.167 no . . .
H38A C38 H38B 108.463 no . . .
O6 C39 H39A 110.437 no . . .
O6 C39 H39B 110.439 no . . .
C38 C39 H39A 110.439 no . . .
C38 C39 H39B 110.439 no . . .
H39A C39 H39B 108.642 no . . .
O6 C40 H40A 109.122 no . . .
O6 C40 H40B 109.129 no . . .
C41 C40 H40A 109.123 no . . .
C41 C40 H40B 109.134 no . . .
H40A C40 H40B 107.861 no . . .
O7 C41 H41A 109.172 no . . .
O7 C41 H41B 109.178 no . . .
C40 C41 H41A 109.176 no . . .
C40 C41 H41B 109.189 no . . .
H41A C41 H41B 107.884 no . . .
O7 C42 H42A 109.417 no . . .
O7 C42 H42B 109.416 no . . .
C43 C42 H42A 109.417 no . . .
C43 C42 H42B 109.418 no . . .
H42A C42 H42B 108.018 no . . .
O8 C43 H43A 110.025 no . . .
O8 C43 H43B 110.023 no . . .
C42 C43 H43A 110.043 no . . .
C42 C43 H43B 110.037 no . . .
H43A C43 H43B 108.384 no . . .

loop_
_geom_bond_atom_site_label_1
_geom_bond_atom_site_label_2
_geom_bond_distance
_geom_bond_publ_flag
_geom_bond_site_symmetry_1
_geom_bond_site_symmetry_2
Fe1 C10 2.029(3) yes . .
Fe1 C11 2.044(4) yes . .
Fe1 C12 2.062(4) yes . .
Fe1 C13 2.052(4) yes . .
Fe1 C14 2.041(3) yes . .
Fe1 C15 2.037(4) yes . .
Fe1 C16 2.042(4) yes . .
Fe1 C17 2.054(4) yes . .
Fe1 C18 2.044(4) yes . .
Fe1 C19 2.045(5) yes . .
P1 F1 1.607(3) yes . .
P1 F2 1.631(3) yes . .
P1 F3 1.606(3) yes . .
P1 F4 1.627(3) yes . .
P1 F5 1.598(3) yes . .
P1 F6 1.606(3) yes . .
O1 C25 1.384(5) yes . .
O1 C26 1.443(4) yes . .
O2 C27 1.430(5) yes . .
O2 C28 1.429(5) yes . .
O3 C29 1.436(4) yes . .
O3 C30 1.434(5) yes . .
O4 C31 1.445(4) yes . .
O4 C32 1.366(5) yes . .
O5 C37 1.377(5) yes . .
O5 C38 1.436(5) yes . .
O6 C39 1.445(5) yes . .
O6 C40 1.369(6) yes . .
O7 C41 1.410(5) yes . .
O7 C42 1.433(5) yes . .
O8 C20 1.373(5) yes . .
O8 C43 1.440(4) yes . .
N1 C8 1.504(5) yes . .
N1 C9 1.508(5) yes . .
C1 C2 1.517(6) yes . .
C2 C3 1.382(5) yes . .
C2 C7 1.389(6) yes . .
C3 C4 1.383(6) yes . .
C4 C5 1.394(5) yes . .
C5 C6 1.390(5) yes . .
C5 C8 1.502(6) yes . .
C6 C7 1.385(6) yes . .
C9 C10 1.496(5) yes . .
C10 C11 1.425(5) yes . .
C10 C14 1.432(5) yes . .
C11 C12 1.423(5) yes . .
C12 C13 1.423(6) yes . .
C13 C14 1.429(5) yes . .
C15 C16 1.409(6) yes . .
C15 C19 1.414(7) yes . .
C16 C17 1.423(6) yes . .
C17 C18 1.415(6) yes . .
C18 C19 1.428(6) yes . .
C20 C21 1.393(6) yes . .
C20 C25 1.400(5) yes . .
C21 C22 1.393(6) yes . .
C22 C23 1.388(6) yes . .
C23 C24 1.381(6) yes . .
C24 C25 1.385(6) yes . .
C26 C27 1.493(6) yes . .
C28 C29 1.487(5) yes . .
C30 C31 1.506(6) yes . .
C32 C33 1.381(6) yes . .
C32 C37 1.411(5) yes . .
C33 C34 1.390(6) yes . .
C34 C35 1.375(6) yes . .
C35 C36 1.378(7) yes . .
C36 C37 1.394(6) yes . .
C38 C39 1.475(7) yes . .
C40 C41 1.477(6) yes . .
C42 C43 1.502(6) yes . .
N1 H1A 0.920 no . .
N1 H1B 0.920 no . .
C1 H1C 0.980 no . .
C1 H1D 0.980 no . .
C1 H1E 0.980 no . .
C3 H3 0.950 no . .
C4 H4 0.950 no . .
C6 H6 0.950 no . .
C7 H7 0.950 no . .
C8 H8A 0.990 no . .
C8 H8B 0.990 no . .
C9 H9A 0.990 no . .
C9 H9B 0.990 no . .
C11 H11 1.000 no . .
C12 H12 1.000 no . .
C13 H13 1.000 no . .
C14 H14 1.000 no . .
C15 H15 1.000 no . .
C16 H16 1.000 no . .
C17 H17 1.000 no . .
C18 H18 1.000 no . .
C19 H19 1.000 no . .
C21 H21 0.950 no . .
C22 H22 0.950 no . .
C23 H23 0.950 no . .
C24 H24 0.950 no . .
C26 H26A 0.990 no . .
C26 H26B 0.990 no . .
C27 H27A 0.990 no . .
C27 H27B 0.990 no . .
C28 H28A 0.990 no . .
C28 H28B 0.990 no . .
C29 H29A 0.990 no . .
C29 H29B 0.990 no . .
C30 H30A 0.990 no . .
C30 H30B 0.990 no . .
C31 H31A 0.990 no . .
C31 H31B 0.990 no . .
C33 H33 0.950 no . .
C34 H34 0.950 no . .
C35 H35 0.950 no . .
C36 H36 0.950 no . .
C38 H38A 0.990 no . .
C38 H38B 0.990 no . .
C39 H39A 0.990 no . .
C39 H39B 0.990 no . .
C40 H40A 0.990 no . .
C40 H40B 0.990 no . .
C41 H41A 0.990 no . .
C41 H41B 0.990 no . .
C42 H42A 0.990 no . .
C42 H42B 0.990 no . .
C43 H43A 0.990 no . .
C43 H43B 0.990 no . .

loop_
_geom_hbond_atom_site_label_D
_geom_hbond_atom_site_label_H
_geom_hbond_atom_site_label_A
_geom_hbond_site_symmetry_D
_geom_hbond_site_symmetry_H
_geom_hbond_site_symmetry_A
_geom_hbond_distance_DA
_geom_hbond_distance_DH
_geom_hbond_distance_HA
_geom_hbond_angle_DHA
_geom_hbond_publ_flag
N1 H1B O3 . . . 2.961(4) 0.920 2.305 127.9 no
